data_1553262
loop_
_publ_author_name
'Chen, Feng'
'Moat, John'
'McFeely, Daniel'
'Clarkson, Guy'
'Hands-Portman, Ian J'
'Furner-Pardoe, Jessica P'
'Harrison, Freya'
'Dowson, Christopher G.'
'Sadler, Peter J.'

_publ_section_title
;
 Biguanide Iridium(III) Complexes with Potent Antimicrobial Activity.
;
_journal_issue 16
_journal_name_full 'Journal of medicinal chemistry'
_journal_page_first 7330
_journal_page_last 7344
_journal_paper_doi 10.1021/acs.jmedchem.8b00906
_journal_volume 61
_journal_year 2018
_chemical_formula_moiety 'C29 H31 Ir N5, Cl, 0.2(C H4 O)'
_chemical_formula_sum 'C29.2 H31.8 Cl Ir N5 O0.2'
_chemical_formula_weight 683.64
_space_group_crystal_system triclinic
_space_group_IT_number 2
_space_group_name_Hall '-P 1'
_space_group_name_H-M_alt 'P -1'
_atom_sites_solution_hydrogens geom
_atom_sites_solution_primary direct
_audit_creation_date 2016-04-05
_audit_creation_method
;
Olex2 1.2
(compiled 2016.02.19 svn.r3266 for OlexSys, GUI svn.r5155)
;
_cell_angle_alpha 82.7271(13)
_cell_angle_beta 86.7456(14)
_cell_angle_gamma 72.2390(14)
_cell_formula_units_Z 4
_cell_length_a 9.80400(17)
_cell_length_b 15.8991(2)
_cell_length_c 18.4457(3)
_cell_measurement_reflns_used 34897
_cell_measurement_temperature 150(2)
_cell_measurement_theta_max 32.0110
_cell_measurement_theta_min 2.8950
_cell_volume 2715.65(8)
_computing_cell_refinement 'CrysAlisPro 1.171.38.41 (Rigaku OD, 2015)'
_computing_data_collection 'CrysAlisPro 1.171.38.41 (Rigaku OD, 2015)'
_computing_data_reduction 'CrysAlisPro 1.171.38.41 (Rigaku OD, 2015)'
_computing_molecular_graphics 'Olex2 (Dolomanov et al., 2009)'
_computing_publication_material 'Olex2 (Dolomanov et al., 2009)'
_computing_structure_refinement 'ShelXL (Sheldrick, 2015)'
_computing_structure_solution 'ShelXT (Sheldrick, 2015)'
_diffrn_ambient_environment N~2~
_diffrn_ambient_temperature 150(2)
_diffrn_detector 'CCD plate'
_diffrn_detector_area_resol_mean 5.1417
_diffrn_detector_type Ruby
_diffrn_measured_fraction_theta_full 0.998
_diffrn_measured_fraction_theta_max 0.939
_diffrn_measurement_details
;
List of Runs (angles in degrees, time in seconds):

  # Type    Start    End  Width  t~exp~   \w     \q     \k     \f   Frames
--------------------------------------------------------------------------
  1  \w    -25.00  58.00   1.00   25.00    --   17.44 -99.00-180.00   83
  2  \w     35.00 106.00   1.00   25.00    --   17.44 178.00 -30.00   71
  3  \w     -7.00  92.00   1.00   25.00    --   17.44  38.00  90.00   99
  4  \w    -63.00  58.00   1.00   25.00    --   17.44 -19.00 -90.00  121
  5  \w     35.00 106.00   1.00   25.00    --   17.44 178.00  30.00   71
  6  \w    -25.00  23.00   1.00   25.00    --  -18.38 -99.00 -90.00   48
  7  \w    -25.00  23.00   1.00   25.00    --  -18.38 -99.00  60.00   48
  8  \w    -57.00  42.00   1.00   25.00    --   17.44 -38.00  30.00   99
  9  \w     -7.00  92.00   1.00   25.00    --   17.44  38.00-120.00   99
 10  \w    -11.00  91.00   1.00   25.00    --   17.44  57.00 -30.00  102
 11  \w    -25.00  23.00   1.00   25.00    --  -18.38 -99.00 150.00   48
 12  \w    -67.00  -8.00   1.00   25.00    --  -18.38 112.00 145.00   59
 13  \w   -106.00 -53.00   1.00   25.00    --  -18.38 178.00 -60.00   53
;
_diffrn_measurement_device 'four-circle diffractometer'
_diffrn_measurement_device_type 'Xcalibur, Ruby, Gemini'
_diffrn_measurement_method '\w scans'
_diffrn_orient_matrix_type 'CrysAlisPro convention (1999,Acta A55,543-557)'
_diffrn_orient_matrix_UB_11 -0.0754817000
_diffrn_orient_matrix_UB_12 0.0129233000
_diffrn_orient_matrix_UB_13 0.0051627000
_diffrn_orient_matrix_UB_21 -0.0082959000
_diffrn_orient_matrix_UB_22 -0.0022264000
_diffrn_orient_matrix_UB_23 -0.0375938000
_diffrn_orient_matrix_UB_31 0.0026643000
_diffrn_orient_matrix_UB_32 -0.0452979000
_diffrn_orient_matrix_UB_33 0.0079598000
_diffrn_radiation_monochromator graphite
_diffrn_radiation_probe x-ray
_diffrn_radiation_type MoK\a
_diffrn_radiation_wavelength 0.71073
_diffrn_reflns_av_R_equivalents 0.0404
_diffrn_reflns_av_unetI/netI 0.0347
_diffrn_reflns_Laue_measured_fraction_full 0.998
_diffrn_reflns_Laue_measured_fraction_max 0.939
_diffrn_reflns_limit_h_max 14
_diffrn_reflns_limit_h_min -14
_diffrn_reflns_limit_k_max 23
_diffrn_reflns_limit_k_min -23
_diffrn_reflns_limit_l_max 27
_diffrn_reflns_limit_l_min -27
_diffrn_reflns_number 83915
_diffrn_reflns_point_group_measured_fraction_full 0.998
_diffrn_reflns_point_group_measured_fraction_max 0.939
_diffrn_reflns_theta_full 25.242
_diffrn_reflns_theta_max 32.441
_diffrn_reflns_theta_min 2.430
_diffrn_source 'fine-focus sealed X-ray tube'
_diffrn_source_type 'Enhance (Mo) X-ray Source'
_exptl_absorpt_coefficient_mu 5.043
_exptl_absorpt_correction_T_max 0.721
_exptl_absorpt_correction_T_min 0.083
_exptl_absorpt_correction_type analytical
_exptl_absorpt_process_details
;
CrysAlisPro 1.171.38.41 (Rigaku Oxford Diffraction, 2015)
Analytical numeric absorption correction using a multifaceted crystal
			model based on expressions derived by R.C. Clark & J.S. Reid.
(Clark, R. C. & Reid, J. S. (1995). Acta Cryst. A51, 887-897)
Empirical absorption correction using spherical harmonics,
 implemented in SCALE3 ABSPACK scaling algorithm.
;
_exptl_crystal_colour brown
_exptl_crystal_colour_primary brown
_exptl_crystal_density_diffrn 1.672
_exptl_crystal_description block
_exptl_crystal_F_000 1350
_exptl_crystal_size_max 0.5
_exptl_crystal_size_mid 0.13
_exptl_crystal_size_min 0.038
_refine_diff_density_max 4.285
_refine_diff_density_min -2.400
_refine_diff_density_rms 0.128
_refine_ls_extinction_method none
_refine_ls_goodness_of_fit_ref 1.033
_refine_ls_hydrogen_treatment constr
_refine_ls_matrix_type full
_refine_ls_number_parameters 798
_refine_ls_number_reflns 18356
_refine_ls_number_restraints 1
_refine_ls_restrained_S_all 1.033
_refine_ls_R_factor_all 0.0479
_refine_ls_R_factor_gt 0.0330
_refine_ls_shift/su_max 0.002
_refine_ls_shift/su_mean 0.000
_refine_ls_structure_factor_coef Fsqd
_refine_ls_weighting_details 'w=1/[\s^2^(Fo^2^)+(0.0272P)^2^+5.4758P] where P=(Fo^2^+2Fc^2^)/3'
_refine_ls_weighting_scheme calc
_refine_ls_wR_factor_gt 0.0687
_refine_ls_wR_factor_ref 0.0751
_reflns_Friedel_coverage 0.000
_reflns_number_gt 14877
_reflns_number_total 18356
_reflns_threshold_expression 'I > 2\s(I)'
_cod_data_source_file jm8b00906_si_004.cif
_cod_data_source_block fc10
_cod_original_cell_volume 2715.64(8)
_cod_original_formula_sum 'C29.20 H31.80 Cl Ir N5 O0.20'
_cod_database_code 1553262
_chemical_oxdiff_formula 'C30 H38 N8 O Cl2 Ir2'
_shelx_space_group_comment
;
The symmetry employed for this shelxl refinement is uniquely defined
by the following loop, which should always be used as a source of
symmetry information in preference to the above space-group names.
They are only intended as comments.
;
_reflns_odcompleteness_completeness 99.80
_reflns_odcompleteness_iscentric 1
_reflns_odcompleteness_theta 26.32
_olex2_refinement_description
;

In molecule C101 to C132, the aniline was modeled over two positions related by 
a small shift in the bond to N107. The occupancy was linked to a free variable 
which refined to 56:44. C106 and C6 had nearly identical positions and 
their thermal parameters were linked with an EADP instruction.
In complex C201 to C232, the biphenyl group was modeled over two positions. 
This was originally linked to a free variable but fixed at 50:50 at later 
stages of the refinement. Several AFIX 66 restraints were used on the 
disordered benzene rings.
A small amount of electron density was modeled as a partially occupied methanol 
and fitted into a PART 2 instruction so not to have a steric clash with some 
of the fragments in the PART 1 instruction of the biphenyl and a symmetry 
related biphenyl.  
Several of the NHs were located in a difference map but they and the OH were 
placed at calculated positions for the refinement. 


1. Fixed Uiso
 At 1.2 times of:
  All C(H) groups, All N(H) groups, All N(H,H) groups
 At 1.5 times of:
  All C(H,H,H) groups, All O(H) groups
2. Restrained distances
 H01-H11A_$1
 -2.3 with sigma of 0.02
3. Uiso/Uaniso restraints and constraints
Uanis(C106) = Uanis(C6)
4. Others
 Sof(H10A)=Sof(C6)=Sof(C5)=Sof(H5)=Sof(C4)=Sof(H4)=Sof(C3)=Sof(H3)=Sof(C2)=
 Sof(H2)=Sof(C1)=Sof(H1)=1-FVAR(1)
 Sof(H107)=Sof(C106)=Sof(C101)=Sof(H101)=Sof(C102)=Sof(H102)=Sof(C103)=
 Sof(H103)=Sof(C104)=Sof(H104)=Sof(C105)=Sof(H105)=FVAR(1)
 Fixed Sof: C217(0.5) C212(0.5) H212(0.5) C213(0.5) H213(0.5) C214(0.5)
 H214(0.5) C215(0.5) H215(0.5) C216(0.5) H216(0.5) C31A(0.5) H31A(0.5)
 C29A(0.5) H29A(0.5) C218(0.5) C219(0.5) H219(0.5) C220(0.5) H220(0.5)
 C221(0.5) C222(0.5) H222(0.5) C223(0.5) H223(0.5) C28A(0.5) H28A(0.5)
 C32A(0.5) H32A(0.5) C30A(0.5) C27A(0.5) C23A(0.5) H23J(0.5) C22A(0.5)
 H22D(0.5) C26A(0.5) C21A(0.5) H21C(0.5) C25A(0.5) H25A(0.5) C24A(0.5)
 H24A(0.5) O01(0.4) H01(0.4) C02(0.4) H02A(0.4) H02B(0.4) H02C(0.4)
5.a Aromatic/amide H refined with riding coordinates:
 N211(H211), N108(H108), N208(H208), N111(H111), N207(H207), N107(H107),
 N107(H10A), C116(H116), C205(H205), C201(H201), C120(H120), C123(H123),
 C204(H204), C115(H115), C119(H119), C112(H112), C122(H122), C202(H202),
 C203(H203), C101(H101), C5(H5), C4(H4), C3(H3), C2(H2), C1(H1), C114(H114),
 C113(H113), C102(H102), C103(H103), C212(H212), C213(H213), C214(H214),
 C215(H215), C216(H216), C31A(H31A), C29A(H29A), C219(H219), C220(H220),
 C222(H222), C223(H223), C28A(H28A), C32A(H32A), C104(H104), C105(H105),
 C23A(H23J), C22A(H22D), C21A(H21C), C25A(H25A), C24A(H24A)
5.b Fitted hexagon refined as free rotating group:
 C6(C5,C4,C3,C2,C1), C217(C212,C213,C214,C215,C216), C218(C219,C220,C221,C222,
 C223)
5.c X=CH2 refined with riding coordinates:
 N210(H21A,H21B), N110(H11A,H11B)
5.d Idealised Me refined as rotating group:
 C129(H12A,H12B,H12C), C132(H13A,H13B,H13C), C229(H22A,H22B,H22C), C230(H23A,
 H23B,H23C), C232(H23D,H23E,H23F), C231(H23G,H23H,H23I), C131(H13D,H13E,H13F),
 C130(H13G,H13H,H13I), C02(H02A,H02B,H02C)
5.e Idealised tetrahedral OH refined as rotating group:
 O01(H01)
;
_shelx_shelxl_version_number 2014/7
_olex2_submission_special_instructions 'No special instructions were received'
_oxdiff_exptl_absorpt_empirical_details
;
Empirical correction (ABSPACK) includes:
- Absorption correction using spherical harmonics
- Frame scaling
;
_oxdiff_exptl_absorpt_empirical_full_max 1.333
_oxdiff_exptl_absorpt_empirical_full_min 0.579

loop_
_space_group_symop_operation_xyz
'x, y, z'
'-x, -y, -z'

loop_
_atom_site_label
_atom_site_type_symbol
_atom_site_fract_x
_atom_site_fract_y
_atom_site_fract_z
_atom_site_U_iso_or_equiv
_atom_site_adp_type
_atom_site_occupancy
_atom_site_site_symmetry_order
_atom_site_calc_flag
_atom_site_refinement_flags_posn
_atom_site_refinement_flags_occupancy
_atom_site_disorder_assembly
_atom_site_disorder_group
Ir2 Ir 0.46796(2) 0.71935(2) 0.28523(2) 0.02118(3) Uani 1 1 d . . . .
Ir1 Ir 0.78464(2) 0.21671(2) 0.19173(2) 0.02790(4) Uani 1 1 d . . . .
Cl1 Cl 0.47615(10) 0.41795(6) 0.35448(5) 0.03710(19) Uani 1 1 d . . . .
Cl2 Cl 0.23507(11) 1.00910(6) 0.14187(6) 0.0428(2) Uani 1 1 d . . . .
N209 N 0.1803(3) 0.69831(16) 0.19987(14) 0.0246(5) Uani 1 1 d . . . .
N211 N 0.3126(3) 0.79703(16) 0.22055(14) 0.0243(5) Uani 1 1 d . . . .
H211 H 0.3151 0.8519 0.2088 0.029 Uiso 1 1 calc R . . .
N108 N 0.7613(3) 0.26899(19) 0.28493(17) 0.0340(6) Uani 1 1 d . . . .
H108 H 0.6735 0.3007 0.2956 0.041 Uiso 1 1 calc R . . .
N208 N 0.3753(3) 0.62665(17) 0.27909(15) 0.0257(5) Uani 1 1 d . . . .
H208 H 0.4143 0.5759 0.3059 0.031 Uiso 1 1 calc R . . .
C227 C 0.6826(3) 0.6479(2) 0.32092(19) 0.0286(7) Uani 1 1 d . . . .
N210 N 0.1091(3) 0.84322(18) 0.15132(17) 0.0337(6) Uani 1 1 d . . . .
H21A H 0.1186 0.8969 0.1437 0.040 Uiso 1 1 calc R . . .
H21B H 0.0371 0.8321 0.1322 0.040 Uiso 1 1 calc R . . .
C210 C 0.2057(3) 0.7774(2) 0.19273(16) 0.0242(6) Uani 1 1 d . . . .
N111 N 0.9849(3) 0.1583(2) 0.22113(18) 0.0354(7) Uani 1 1 d . . . .
H111 H 1.0393 0.1254 0.1894 0.042 Uiso 1 1 calc R . . .
C224 C 0.5403(4) 0.7740(2) 0.37020(19) 0.0313(7) Uani 1 1 d . . . .
N207 N 0.2313(3) 0.54978(17) 0.24677(15) 0.0283(6) Uani 1 1 d . . . .
H207 H 0.2774 0.5098 0.2815 0.034 Uiso 1 1 calc R . . .
C208 C 0.2632(3) 0.6285(2) 0.24083(17) 0.0237(6) Uani 1 1 d . . . .
C206 C 0.1378(3) 0.5212(2) 0.20715(17) 0.0241(6) Uani 1 1 d . . . .
N109 N 0.9947(4) 0.2114(2) 0.3350(2) 0.0433(8) Uani 1 1 d . . . .
N107 N 0.8141(3) 0.3162(2) 0.38919(18) 0.0384(7) Uani 1 1 d . . . .
H107 H 0.7205 0.3374 0.3944 0.046 Uiso 0.557(13) 1 calc R P A 1
H10A H 0.7210 0.3422 0.3910 0.046 Uiso 0.443(13) 1 calc R P A 2
C225 C 0.5999(4) 0.8033(2) 0.3022(2) 0.0301(7) Uani 1 1 d . . . .
C124 C 0.6645(3) 0.3016(2) 0.10270(17) 0.0245(6) Uani 1 1 d . . . .
N110 N 1.1872(4) 0.1100(3) 0.2908(2) 0.0640(12) Uani 1 1 d . . . .
H11A H 1.2335 0.1112 0.3300 0.077 Uiso 1 1 calc DR . . .
H11B H 1.2303 0.0752 0.2575 0.077 Uiso 1 1 calc R . . .
C228 C 0.5946(4) 0.6767(2) 0.38232(18) 0.0289(7) Uani 1 1 d . . . .
C129 C 0.9024(4) 0.2354(2) 0.0255(2) 0.0378(8) Uani 1 1 d . . . .
H12A H 0.9323 0.2860 0.0361 0.057 Uiso 1 1 calc GR . . .
H12B H 0.8733 0.2445 -0.0255 0.057 Uiso 1 1 calc GR . . .
H12C H 0.9825 0.1807 0.0338 0.057 Uiso 1 1 calc GR . . .
C116 C 0.5027(4) 0.7399(2) 0.05963(18) 0.0311(7) Uani 1 1 d . . . .
H116 H 0.4345 0.7228 0.0920 0.037 Uiso 1 1 calc R . . .
C118 C 0.6265(3) 0.57919(19) 0.04903(16) 0.0224(6) Uani 1 1 d . . . .
C128 C 0.7789(4) 0.2280(2) 0.07471(19) 0.0290(7) Uani 1 1 d . . . .
C127 C 0.7506(4) 0.1477(2) 0.1031(2) 0.0346(8) Uani 1 1 d . . . .
C226 C 0.6843(3) 0.7253(2) 0.27101(19) 0.0294(7) Uani 1 1 d . . . .
C108 C 0.8606(4) 0.2631(2) 0.3345(2) 0.0337(7) Uani 1 1 d . . . .
C125 C 0.5681(4) 0.2645(2) 0.14750(18) 0.0292(7) Uani 1 1 d . . . .
C110 C 1.0505(4) 0.1612(3) 0.2818(2) 0.0416(9) Uani 1 1 d . . . .
C205 C 0.0763(3) 0.5651(2) 0.14114(18) 0.0274(6) Uani 1 1 d . . . .
H205 H 0.0901 0.6202 0.1216 0.033 Uiso 1 1 calc R . . .
C201 C 0.1152(4) 0.4411(2) 0.2350(2) 0.0330(7) Uani 1 1 d . . . .
H201 H 0.1565 0.4113 0.2801 0.040 Uiso 1 1 calc R . . .
C132 C 0.4329(4) 0.3126(2) 0.18468(19) 0.0337(7) Uani 1 1 d . . . .
H13A H 0.4509 0.3122 0.2365 0.051 Uiso 1 1 calc GR . . .
H13B H 0.3599 0.2830 0.1803 0.051 Uiso 1 1 calc GR . . .
H13C H 0.3990 0.3741 0.1617 0.051 Uiso 1 1 calc GR . . .
C120 C 0.6071(3) 0.4566(2) 0.13793(17) 0.0246(6) Uani 1 1 d . . . .
H120 H 0.5861 0.4356 0.1865 0.029 Uiso 1 1 calc R . . .
C123 C 0.6723(3) 0.51928(19) -0.00311(17) 0.0229(6) Uani 1 1 d . . . .
H123 H 0.6969 0.5399 -0.0512 0.027 Uiso 1 1 calc R . . .
C204 C -0.0054(4) 0.5269(2) 0.1043(2) 0.0337(7) Uani 1 1 d . . . .
H204 H -0.0476 0.5565 0.0594 0.040 Uiso 1 1 calc R . . .
C229 C 0.5638(5) 0.6173(3) 0.4466(2) 0.0493(11) Uani 1 1 d . . . .
H22A H 0.4886 0.6524 0.4774 0.074 Uiso 1 1 calc GR . . .
H22B H 0.6510 0.5900 0.4750 0.074 Uiso 1 1 calc GR . . .
H22C H 0.5317 0.5708 0.4294 0.074 Uiso 1 1 calc GR . . .
C230 C 0.7607(4) 0.5528(2) 0.3091(3) 0.0448(10) Uani 1 1 d . . . .
H23A H 0.7088 0.5136 0.3346 0.067 Uiso 1 1 calc GR . . .
H23B H 0.8577 0.5361 0.3283 0.067 Uiso 1 1 calc GR . . .
H23C H 0.7664 0.5469 0.2567 0.067 Uiso 1 1 calc GR . . .
C126 C 0.6245(4) 0.1698(2) 0.1491(2) 0.0371(8) Uani 1 1 d . . . .
C115 C 0.4909(5) 0.8295(2) 0.0429(2) 0.0410(9) Uani 1 1 d . . . .
H115 H 0.4158 0.8731 0.0643 0.049 Uiso 1 1 calc R . . .
C119 C 0.5935(3) 0.5463(2) 0.11957(17) 0.0252(6) Uani 1 1 d . . . .
H119 H 0.5611 0.5860 0.1556 0.030 Uiso 1 1 calc R . . .
C121 C 0.6516(3) 0.39709(19) 0.08530(17) 0.0231(6) Uani 1 1 d . . . .
C112 C 0.7099(4) 0.7017(2) -0.01904(19) 0.0304(7) Uani 1 1 d . . . .
H112 H 0.7852 0.6584 -0.0406 0.037 Uiso 1 1 calc R . . .
C122 C 0.6823(3) 0.4300(2) 0.01456(17) 0.0239(6) Uani 1 1 d . . . .
H122 H 0.7105 0.3908 -0.0221 0.029 Uiso 1 1 calc R . . .
C117 C 0.6130(3) 0.6745(2) 0.02960(17) 0.0247(6) Uani 1 1 d . . . .
C202 C 0.0334(4) 0.4043(2) 0.1979(2) 0.0386(8) Uani 1 1 d . . . .
H202 H 0.0182 0.3497 0.2176 0.046 Uiso 1 1 calc R . . .
C203 C -0.0267(4) 0.4470(2) 0.1318(2) 0.0375(8) Uani 1 1 d . . . .
H203 H -0.0819 0.4215 0.1057 0.045 Uiso 1 1 calc R . . .
C106 C 0.8938(11) 0.3415(10) 0.4380(6) 0.0317(10) Uani 0.557(13) 1 d . P A 1
C101 C 0.8248(15) 0.3868(11) 0.4971(9) 0.046(4) Uani 0.557(13) 1 d . P A 1
H101 H 0.7265 0.3916 0.5063 0.056 Uiso 0.557(13) 1 calc R P A 1
C6 C 0.8922(11) 0.3354(12) 0.4428(6) 0.0317(10) Uani 0.443(13) 1 d . P A 2
C5 C 0.8061(7) 0.3783(11) 0.4978(7) 0.029(4) Uani 0.443(13) 1 d G P A 2
H5 H 0.7048 0.3965 0.4940 0.035 Uiso 0.443(13) 1 calc R P A 2
C4 C 0.8683(9) 0.3947(7) 0.5583(6) 0.048(3) Uani 0.443(13) 1 d G P A 2
H4 H 0.8095 0.4240 0.5959 0.057 Uiso 0.443(13) 1 calc R P A 2
C3 C 1.0166(10) 0.3681(7) 0.5638(6) 0.064(4) Uani 0.443(13) 1 d G P A 2
H3 H 1.0591 0.3793 0.6052 0.076 Uiso 0.443(13) 1 calc R P A 2
C2 C 1.1026(7) 0.3252(8) 0.5088(7) 0.063(4) Uani 0.443(13) 1 d G P A 2
H2 H 1.2039 0.3071 0.5126 0.075 Uiso 0.443(13) 1 calc R P A 2
C1 C 1.0404(10) 0.3089(8) 0.4484(6) 0.044(3) Uani 0.443(13) 1 d G P A 2
H1 H 1.0992 0.2795 0.4108 0.053 Uiso 0.443(13) 1 calc R P A 2
C114 C 0.5886(5) 0.8549(2) -0.0047(2) 0.0428(9) Uani 1 1 d . . . .
H114 H 0.5812 0.9161 -0.0159 0.051 Uiso 1 1 calc R . . .
C232 C 0.5815(5) 0.8967(3) 0.2691(3) 0.0517(11) Uani 1 1 d . . . .
H23D H 0.5717 0.9008 0.2161 0.077 Uiso 1 1 calc GR . . .
H23E H 0.6654 0.9142 0.2795 0.077 Uiso 1 1 calc GR . . .
H23F H 0.4954 0.9365 0.2900 0.077 Uiso 1 1 calc GR . . .
C113 C 0.6976(4) 0.7913(2) -0.0364(2) 0.0389(8) Uani 1 1 d . . . .
H113 H 0.7637 0.8090 -0.0699 0.047 Uiso 1 1 calc R . . .
C231 C 0.7678(4) 0.7243(3) 0.2004(2) 0.0441(9) Uani 1 1 d . . . .
H23G H 0.7763 0.6692 0.1794 0.066 Uiso 1 1 calc GR . . .
H23H H 0.8635 0.7275 0.2094 0.066 Uiso 1 1 calc GR . . .
H23I H 0.7180 0.7755 0.1662 0.066 Uiso 1 1 calc GR . . .
C131 C 0.5580(5) 0.1050(3) 0.1918(3) 0.0520(11) Uani 1 1 d . . . .
H13D H 0.6336 0.0524 0.2118 0.078 Uiso 1 1 calc GR . . .
H13E H 0.4981 0.0873 0.1596 0.078 Uiso 1 1 calc GR . . .
H13F H 0.4989 0.1331 0.2320 0.078 Uiso 1 1 calc GR . . .
C130 C 0.8344(5) 0.0556(2) 0.0866(3) 0.0510(11) Uani 1 1 d . . . .
H13G H 0.9353 0.0524 0.0778 0.076 Uiso 1 1 calc GR . . .
H13H H 0.7961 0.0421 0.0431 0.076 Uiso 1 1 calc GR . . .
H13I H 0.8264 0.0124 0.1283 0.076 Uiso 1 1 calc GR . . .
C102 C 0.8892(11) 0.4238(7) 0.5415(6) 0.045(2) Uani 0.557(13) 1 d . P A 1
H102 H 0.8383 0.4515 0.5819 0.054 Uiso 0.557(13) 1 calc R P A 1
C103 C 1.0293(10) 0.4209(7) 0.5274(5) 0.053(3) Uani 0.557(13) 1 d . P A 1
H103 H 1.0757 0.4486 0.5567 0.063 Uiso 0.557(13) 1 calc R P A 1
C217 C 0.1805(7) 0.9973(4) 0.5727(3) 0.0287(18) Uani 0.5 1 d . P B 1
C212 C 0.1597(8) 0.9681(3) 0.6456(4) 0.0331(19) Uani 0.5 1 d G P B 1
H212 H 0.2036 0.9078 0.6640 0.040 Uiso 0.5 1 calc R P B 1
C213 C 0.0748(9) 1.0271(5) 0.6914(3) 0.044(3) Uani 0.5 1 d G P B 1
H213 H 0.0606 1.0071 0.7412 0.053 Uiso 0.5 1 calc R P B 1
C214 C 0.0106(9) 1.1153(5) 0.6644(3) 0.046(3) Uani 0.5 1 d G P B 1
H214 H -0.0474 1.1557 0.6957 0.055 Uiso 0.5 1 calc R P B 1
C215 C 0.0314(8) 1.1446(3) 0.5915(4) 0.063(3) Uani 0.5 1 d G P B 1
H215 H -0.0124 1.2049 0.5730 0.075 Uiso 0.5 1 calc R P B 1
C216 C 0.1163(8) 1.0856(4) 0.5457(3) 0.049(2) Uani 0.5 1 d G P B 1
H216 H 0.1305 1.1055 0.4959 0.059 Uiso 0.5 1 calc R P B 1
C31A C 0.3158(8) 0.8341(5) 0.4438(4) 0.0342(15) Uani 0.5 1 d . P C 2
H31A H 0.2858 0.7857 0.4331 0.041 Uiso 0.5 1 calc R P C 2
C29A C 0.4837(8) 0.9174(4) 0.4297(4) 0.0323(14) Uani 0.5 1 d . P C 2
H29A H 0.5706 0.9259 0.4097 0.039 Uiso 0.5 1 calc R P C 2
C218 C 0.2716(5) 0.9330(3) 0.5222(2) 0.0296(18) Uani 0.5 1 d . P B 1
C219 C 0.2413(5) 0.9470(3) 0.4481(2) 0.0379(17) Uani 0.5 1 d G P B 1
H219 H 0.1615 0.9948 0.4301 0.045 Uiso 0.5 1 calc R P B 1
C220 C 0.3275(6) 0.8910(3) 0.40056(19) 0.0375(16) Uani 0.5 1 d G P B 1
H220 H 0.3067 0.9005 0.3500 0.045 Uiso 0.5 1 calc R P B 1
C221 C 0.4441(6) 0.8210(3) 0.4270(2) 0.027(2) Uani 0.5 1 d G P B 1
C222 C 0.4745(5) 0.8071(3) 0.5010(2) 0.0295(13) Uani 0.5 1 d G P B 1
H222 H 0.5542 0.7593 0.5191 0.035 Uiso 0.5 1 calc R P B 1
C223 C 0.3883(5) 0.8631(3) 0.54863(19) 0.0299(13) Uani 0.5 1 d G P B 1
H223 H 0.4091 0.8536 0.5992 0.036 Uiso 0.5 1 calc R P B 1
C28A C 0.3986(8) 0.9775(4) 0.4745(4) 0.0318(14) Uani 0.5 1 d . P C 2
H28A H 0.4263 1.0277 0.4829 0.038 Uiso 0.5 1 calc R P C 2
C32A C 0.2305(8) 0.8938(5) 0.4899(4) 0.0353(16) Uani 0.5 1 d . P C 2
H32A H 0.1431 0.8855 0.5094 0.042 Uiso 0.5 1 calc R P C 2
C104 C 1.1027(9) 0.3769(7) 0.4699(5) 0.048(2) Uani 0.557(13) 1 d . P A 1
H104 H 1.2008 0.3729 0.4613 0.057 Uiso 0.557(13) 1 calc R P A 1
C105 C 1.0361(10) 0.3386(6) 0.4250(5) 0.0333(18) Uani 0.557(13) 1 d . P A 1
H105 H 1.0878 0.3102 0.3851 0.040 Uiso 0.557(13) 1 calc R P A 1
C30A C 0.4447(9) 0.8445(6) 0.4131(5) 0.0230(17) Uani 0.5 1 d . P C 2
C27A C 0.2716(10) 0.9654(5) 0.5076(5) 0.0316(18) Uani 0.5 1 d . P C 2
C23A C 0.0357(9) 1.1445(6) 0.6569(5) 0.0296(17) Uani 0.5 1 d . P C 2
H23J H -0.0107 1.1837 0.6917 0.036 Uiso 0.5 1 calc R P C 2
C22A C 0.0919(9) 1.1767(6) 0.5917(5) 0.0399(18) Uani 0.5 1 d . P C 2
H22D H 0.0778 1.2387 0.5804 0.048 Uiso 0.5 1 calc R P C 2
C26A C 0.1859(11) 1.0286(6) 0.5579(5) 0.032(2) Uani 0.5 1 d . P C 2
C21A C 0.1679(9) 1.1184(6) 0.5437(5) 0.0383(18) Uani 0.5 1 d . P C 2
H21C H 0.2083 1.1406 0.5002 0.046 Uiso 0.5 1 calc R P C 2
C25A C 0.1267(12) 0.9961(7) 0.6211(6) 0.044(2) Uani 0.5 1 d . P C 2
H25A H 0.1388 0.9342 0.6313 0.053 Uiso 0.5 1 calc R P C 2
C24A C 0.0481(16) 1.0554(7) 0.6703(6) 0.050(3) Uani 0.5 1 d . P C 2
H24A H 0.0039 1.0336 0.7126 0.060 Uiso 0.5 1 calc R P C 2
O01 O 0.6105(11) 0.8749(6) 0.6114(5) 0.076(3) Uani 0.4 1 d . P D 2
H01 H 0.5422 0.9176 0.6237 0.114 Uiso 0.4 1 calc DGR P D 2
C02 C 0.5651(15) 0.7990(8) 0.6143(6) 0.058(3) Uani 0.4 1 d . P D 2
H02A H 0.5628 0.7836 0.5647 0.087 Uiso 0.4 1 calc GR P D 2
H02B H 0.4690 0.8109 0.6367 0.087 Uiso 0.4 1 calc GR P D 2
H02C H 0.6317 0.7493 0.6437 0.087 Uiso 0.4 1 calc GR P D 2

loop_
_atom_site_aniso_label
_atom_site_aniso_U_11
_atom_site_aniso_U_22
_atom_site_aniso_U_33
_atom_site_aniso_U_23
_atom_site_aniso_U_13
_atom_site_aniso_U_12
Ir2 0.02090(6) 0.02097(5) 0.02295(6) -0.00521(4) -0.00153(4) -0.00691(4)
Ir1 0.02934(7) 0.02339(6) 0.03227(7) -0.00201(5) -0.00980(5) -0.00867(5)
Cl1 0.0385(5) 0.0339(4) 0.0340(4) -0.0009(3) -0.0111(4) -0.0029(3)
Cl2 0.0427(5) 0.0244(4) 0.0596(6) -0.0042(4) 0.0019(4) -0.0080(3)
N209 0.0255(13) 0.0216(12) 0.0268(13) -0.0043(10) -0.0052(10) -0.0058(10)
N211 0.0262(13) 0.0182(11) 0.0281(13) -0.0025(9) -0.0037(10) -0.0056(10)
N108 0.0294(15) 0.0319(14) 0.0380(16) -0.0057(12) -0.0103(13) -0.0028(12)
N208 0.0286(13) 0.0210(12) 0.0283(13) 0.0003(10) -0.0101(11) -0.0081(10)
C227 0.0203(14) 0.0317(16) 0.0344(17) -0.0075(13) -0.0077(13) -0.0062(12)
N210 0.0385(16) 0.0211(12) 0.0405(16) -0.0005(11) -0.0152(13) -0.0059(11)
C210 0.0253(15) 0.0234(14) 0.0215(14) -0.0050(11) -0.0015(11) -0.0028(11)
N111 0.0273(14) 0.0330(15) 0.0441(18) -0.0069(13) -0.0099(13) -0.0040(12)
C224 0.0267(16) 0.0407(18) 0.0337(17) -0.0185(14) -0.0003(13) -0.0152(14)
N207 0.0325(14) 0.0238(12) 0.0310(14) 0.0017(10) -0.0129(12) -0.0117(11)
C208 0.0252(14) 0.0240(14) 0.0230(14) -0.0048(11) -0.0028(11) -0.0077(11)
C206 0.0200(13) 0.0244(14) 0.0293(15) -0.0072(11) -0.0006(12) -0.0070(11)
N109 0.0344(17) 0.0391(17) 0.054(2) -0.0132(15) -0.0189(15) -0.0013(13)
N107 0.0295(15) 0.0400(16) 0.0444(18) -0.0097(13) -0.0145(14) -0.0042(13)
C225 0.0279(16) 0.0297(16) 0.0382(18) -0.0079(13) 0.0016(14) -0.0156(13)
C124 0.0254(15) 0.0226(13) 0.0275(15) -0.0038(11) -0.0076(12) -0.0085(11)
N110 0.0338(19) 0.074(3) 0.079(3) -0.036(2) -0.0248(19) 0.0063(18)
C228 0.0250(15) 0.0382(17) 0.0278(16) -0.0033(13) -0.0069(13) -0.0148(13)
C129 0.0325(18) 0.0348(18) 0.042(2) -0.0142(15) 0.0024(16) -0.0008(14)
C116 0.0346(18) 0.0284(15) 0.0265(16) -0.0060(12) -0.0018(13) -0.0025(13)
C118 0.0191(13) 0.0233(13) 0.0236(14) -0.0043(11) -0.0029(11) -0.0034(11)
C128 0.0308(17) 0.0248(15) 0.0322(17) -0.0076(12) -0.0069(13) -0.0066(12)
C127 0.0380(19) 0.0253(15) 0.043(2) -0.0066(14) -0.0173(16) -0.0093(14)
C226 0.0213(14) 0.0343(17) 0.0341(17) -0.0080(13) 0.0000(13) -0.0092(12)
C108 0.0339(18) 0.0328(17) 0.0358(18) -0.0040(14) -0.0123(15) -0.0101(14)
C125 0.0311(16) 0.0315(16) 0.0289(16) 0.0029(12) -0.0118(13) -0.0158(13)
C110 0.0318(19) 0.0363(19) 0.056(2) -0.0102(17) -0.0151(18) -0.0050(15)
C205 0.0266(15) 0.0311(16) 0.0255(15) -0.0068(12) -0.0013(12) -0.0085(12)
C201 0.0306(17) 0.0272(15) 0.042(2) -0.0031(13) -0.0029(15) -0.0103(13)
C132 0.0321(17) 0.0440(19) 0.0287(17) 0.0015(14) -0.0019(14) -0.0190(15)
C120 0.0249(15) 0.0267(14) 0.0214(14) -0.0038(11) -0.0001(11) -0.0064(12)
C123 0.0214(14) 0.0245(14) 0.0220(14) -0.0032(11) -0.0018(11) -0.0053(11)
C204 0.0262(16) 0.0427(19) 0.0348(18) -0.0152(15) -0.0075(14) -0.0087(14)
C229 0.040(2) 0.068(3) 0.038(2) 0.0170(19) -0.0114(18) -0.021(2)
C230 0.0332(19) 0.0320(18) 0.065(3) -0.0111(17) -0.0169(19) 0.0015(15)
C126 0.044(2) 0.0315(17) 0.041(2) 0.0035(14) -0.0169(17) -0.0199(15)
C115 0.051(2) 0.0252(16) 0.040(2) -0.0085(14) -0.0045(18) 0.0017(15)
C119 0.0251(15) 0.0266(14) 0.0233(14) -0.0083(11) -0.0018(12) -0.0046(12)
C121 0.0203(13) 0.0224(13) 0.0276(15) -0.0033(11) -0.0063(11) -0.0068(11)
C112 0.0286(16) 0.0258(15) 0.0350(18) -0.0024(13) -0.0020(14) -0.0057(12)
C122 0.0209(14) 0.0267(14) 0.0244(14) -0.0070(11) -0.0017(11) -0.0060(11)
C117 0.0255(15) 0.0226(13) 0.0255(15) -0.0035(11) -0.0054(12) -0.0051(11)
C202 0.0338(19) 0.0305(17) 0.057(2) -0.0099(16) 0.0025(17) -0.0165(15)
C203 0.0245(16) 0.0412(19) 0.054(2) -0.0204(17) -0.0036(16) -0.0136(14)
C106 0.0329(18) 0.033(2) 0.031(2) -0.0008(17) -0.0090(15) -0.0111(15)
C101 0.031(5) 0.049(7) 0.058(8) 0.004(5) -0.004(5) -0.013(5)
C6 0.0329(18) 0.033(2) 0.031(2) -0.0008(17) -0.0090(15) -0.0111(15)
C5 0.031(7) 0.038(6) 0.024(6) -0.012(5) -0.001(4) -0.016(5)
C4 0.067(9) 0.042(6) 0.039(6) -0.011(5) -0.004(5) -0.021(5)
C3 0.059(7) 0.061(8) 0.077(9) -0.032(7) -0.029(6) -0.012(6)
C2 0.040(6) 0.064(8) 0.090(11) -0.026(8) -0.022(6) -0.013(5)
C1 0.038(5) 0.050(7) 0.048(7) -0.008(5) -0.006(5) -0.017(5)
C114 0.056(3) 0.0233(16) 0.045(2) 0.0001(15) -0.0097(19) -0.0060(16)
C232 0.046(2) 0.033(2) 0.080(3) -0.004(2) 0.005(2) -0.0201(18)
C113 0.042(2) 0.0304(17) 0.044(2) 0.0043(15) -0.0040(17) -0.0142(15)
C231 0.0313(19) 0.059(3) 0.040(2) -0.0089(18) 0.0102(16) -0.0113(18)
C131 0.061(3) 0.043(2) 0.061(3) 0.0105(19) -0.018(2) -0.033(2)
C130 0.058(3) 0.0259(17) 0.069(3) -0.0136(18) -0.020(2) -0.0062(17)
C102 0.043(4) 0.055(6) 0.041(5) -0.016(4) -0.002(4) -0.016(4)
C103 0.055(5) 0.061(6) 0.049(5) -0.019(4) -0.011(4) -0.022(4)
C217 0.029(4) 0.022(4) 0.032(5) -0.004(3) 0.004(3) -0.005(3)
C212 0.038(5) 0.033(5) 0.028(4) -0.007(3) 0.004(3) -0.010(4)
C213 0.051(6) 0.039(6) 0.040(6) -0.005(4) 0.011(5) -0.012(5)
C214 0.058(7) 0.037(7) 0.044(5) -0.020(5) 0.016(4) -0.013(5)
C215 0.075(8) 0.039(5) 0.052(6) -0.004(4) 0.006(5) 0.013(5)
C216 0.062(7) 0.035(5) 0.036(4) -0.003(4) 0.011(4) 0.005(5)
C31A 0.031(3) 0.038(4) 0.042(4) -0.016(3) 0.004(3) -0.018(3)
C29A 0.036(4) 0.032(3) 0.034(4) -0.009(3) 0.005(3) -0.016(3)
C218 0.033(4) 0.023(4) 0.034(4) -0.012(3) 0.006(3) -0.008(3)
C219 0.036(4) 0.035(4) 0.032(4) -0.007(3) -0.003(3) 0.007(3)
C220 0.035(4) 0.046(4) 0.028(3) -0.014(3) -0.003(3) -0.004(3)
C221 0.033(4) 0.027(5) 0.025(4) -0.002(3) 0.000(3) -0.016(3)
C222 0.032(3) 0.025(3) 0.032(3) -0.004(2) -0.007(3) -0.008(3)
C223 0.033(3) 0.031(3) 0.027(3) -0.007(2) -0.001(3) -0.010(3)
C28A 0.034(4) 0.028(3) 0.038(4) -0.010(3) 0.003(3) -0.014(3)
C32A 0.029(3) 0.036(4) 0.047(4) -0.019(3) 0.010(3) -0.015(3)
C104 0.034(4) 0.061(6) 0.052(5) -0.014(4) -0.008(3) -0.017(4)
C105 0.033(4) 0.039(4) 0.032(4) -0.004(3) -0.003(3) -0.017(3)
C30A 0.025(4) 0.028(4) 0.023(3) -0.007(3) 0.002(3) -0.017(3)
C27A 0.029(4) 0.025(4) 0.044(5) -0.010(3) 0.000(3) -0.011(3)
C23A 0.032(4) 0.022(4) 0.035(4) -0.009(3) 0.014(3) -0.007(3)
C22A 0.042(5) 0.034(4) 0.044(4) -0.016(3) 0.002(4) -0.007(3)
C26A 0.039(4) 0.030(5) 0.033(4) -0.008(4) 0.007(3) -0.019(4)
C21A 0.042(5) 0.039(4) 0.034(4) -0.010(3) 0.009(3) -0.012(3)
C25A 0.055(6) 0.035(5) 0.044(6) -0.009(4) 0.015(5) -0.017(5)
C24A 0.081(9) 0.036(6) 0.040(6) -0.015(5) 0.029(6) -0.028(6)
O01 0.090(7) 0.066(6) 0.082(7) 0.021(5) -0.053(6) -0.040(5)
C02 0.081(9) 0.068(8) 0.041(6) -0.009(5) 0.014(6) -0.048(7)

loop_
_atom_type_symbol
_atom_type_description
_atom_type_scat_dispersion_real
_atom_type_scat_dispersion_imag
_atom_type_scat_source
C C 0.0033 0.0016 'International Tables Vol C Tables 4.2.6.8 and 6.1.1.4'
H H 0.0000 0.0000 'International Tables Vol C Tables 4.2.6.8 and 6.1.1.4'
Cl Cl 0.1484 0.1585 'International Tables Vol C Tables 4.2.6.8 and 6.1.1.4'
Ir Ir -1.4442 7.9887 'International Tables Vol C Tables 4.2.6.8 and 6.1.1.4'
N N 0.0061 0.0033 'International Tables Vol C Tables 4.2.6.8 and 6.1.1.4'
O O 0.0106 0.0060 'International Tables Vol C Tables 4.2.6.8 and 6.1.1.4'

loop_
_exptl_crystal_face_index_h
_exptl_crystal_face_index_k
_exptl_crystal_face_index_l
_exptl_crystal_face_perp_dist
-4 -18 13 0.0330
4 18 -13 0.0573
-1 6 25 0.2043
1 -6 -25 0.2029
-13 -13 0 0.0118
13 12 1 0.0228

loop_
_geom_angle_atom_site_label_1
_geom_angle_atom_site_label_2
_geom_angle_atom_site_label_3
_geom_angle
N211 Ir2 C227 158.62(13)
N211 Ir2 C224 119.37(12)
N211 Ir2 C225 104.64(12)
N211 Ir2 C228 156.84(12)
N211 Ir2 C226 121.28(12)
N208 Ir2 N211 85.35(11)
N208 Ir2 C227 104.94(12)
N208 Ir2 C224 136.51(13)
N208 Ir2 C225 169.94(12)
N208 Ir2 C228 105.41(12)
N208 Ir2 C226 134.48(12)
C227 Ir2 C225 65.24(13)
C224 Ir2 C227 65.54(13)
C224 Ir2 C225 38.87(13)
C224 Ir2 C228 39.96(13)
C224 Ir2 C226 65.21(13)
C228 Ir2 C227 38.46(13)
C228 Ir2 C225 65.74(13)
C226 Ir2 C227 39.16(13)
C226 Ir2 C225 38.61(12)
C226 Ir2 C228 65.29(13)
N108 Ir1 C124 115.14(12)
N108 Ir1 C128 151.99(12)
N108 Ir1 C127 161.68(14)
N108 Ir1 C125 103.27(13)
N108 Ir1 C126 123.46(15)
N111 Ir1 N108 85.38(13)
N111 Ir1 C124 140.18(13)
N111 Ir1 C128 107.89(13)
N111 Ir1 C127 105.72(13)
N111 Ir1 C125 170.70(13)
N111 Ir1 C126 133.26(14)
C124 Ir1 C128 40.26(12)
C124 Ir1 C127 65.34(12)
C124 Ir1 C125 38.55(12)
C124 Ir1 C126 64.69(12)
C128 Ir1 C127 38.33(13)
C128 Ir1 C125 65.84(13)
C128 Ir1 C126 64.94(14)
C127 Ir1 C125 65.04(13)
C126 Ir1 C127 38.75(15)
C126 Ir1 C125 38.52(13)
C208 N209 C210 121.0(3)
Ir2 N211 H211 115.6
C210 N211 Ir2 128.9(2)
C210 N211 H211 115.6
Ir1 N108 H108 115.4
C108 N108 Ir1 129.2(3)
C108 N108 H108 115.4
Ir2 N208 H208 114.9
C208 N208 Ir2 130.3(2)
C208 N208 H208 114.9
C228 C227 Ir2 70.55(18)
C228 C227 C226 108.3(3)
C228 C227 C230 126.2(3)
C226 C227 Ir2 70.14(18)
C226 C227 C230 125.5(3)
C230 C227 Ir2 124.8(2)
H21A N210 H21B 120.0
C210 N210 H21A 120.0
C210 N210 H21B 120.0
N209 C210 N210 114.4(3)
N211 C210 N209 127.6(3)
N211 C210 N210 118.0(3)
Ir1 N111 H111 115.1
C110 N111 Ir1 129.9(3)
C110 N111 H111 115.1
C225 C224 Ir2 72.28(19)
C225 C224 C228 108.3(3)
C225 C224 C221 133.7(4)
C225 C224 C30A 117.3(5)
C228 C224 Ir2 70.68(17)
C228 C224 C221 118.0(3)
C228 C224 C30A 134.4(5)
C221 C224 Ir2 123.7(3)
C30A C224 Ir2 124.1(4)
C208 N207 H207 114.2
C208 N207 C206 131.6(3)
C206 N207 H207 114.2
N209 C208 N207 118.5(3)
N208 C208 N209 126.7(3)
N208 C208 N207 114.8(3)
C205 C206 N207 124.3(3)
C201 C206 N207 116.2(3)
C201 C206 C205 119.5(3)
C108 N109 C110 122.2(3)
C108 N107 H107 115.4
C108 N107 H10A 115.1
C108 N107 C106 129.3(6)
C108 N107 C6 129.8(6)
C106 N107 H107 115.4
C6 N107 H10A 115.1
C224 C225 Ir2 68.85(18)
C224 C225 C232 127.7(3)
C226 C225 Ir2 69.59(18)
C226 C225 C224 107.2(3)
C226 C225 C232 125.1(3)
C232 C225 Ir2 127.4(3)
C128 C124 Ir1 69.96(17)
C128 C124 C121 125.1(3)
C125 C124 Ir1 72.55(18)
C125 C124 C128 108.3(3)
C125 C124 C121 126.6(3)
C121 C124 Ir1 124.4(2)
H11A N110 H11B 120.0
C110 N110 H11A 120.0
C110 N110 H11B 120.0
C227 C228 Ir2 70.99(18)
C227 C228 C224 107.3(3)
C227 C228 C229 125.4(3)
C224 C228 Ir2 69.37(18)
C224 C228 C229 127.3(3)
C229 C228 Ir2 124.6(2)
H12A C129 H12B 109.5
H12A C129 H12C 109.5
H12B C129 H12C 109.5
C128 C129 H12A 109.5
C128 C129 H12B 109.5
C128 C129 H12C 109.5
C115 C116 H116 119.4
C115 C116 C117 121.1(3)
C117 C116 H116 119.4
C123 C118 C117 120.7(3)
C119 C118 C123 118.0(3)
C119 C118 C117 121.3(3)
C124 C128 Ir1 69.78(18)
C124 C128 C129 127.0(3)
C129 C128 Ir1 123.6(3)
C127 C128 Ir1 71.9(2)
C127 C128 C124 107.2(3)
C127 C128 C129 125.7(3)
C128 C127 Ir1 69.78(19)
C128 C127 C126 108.0(3)
C128 C127 C130 126.4(4)
C126 C127 Ir1 69.9(2)
C126 C127 C130 125.6(4)
C130 C127 Ir1 127.2(3)
C227 C226 Ir2 70.69(18)
C227 C226 C231 125.4(3)
C225 C226 Ir2 71.81(18)
C225 C226 C227 108.8(3)
C225 C226 C231 125.7(3)
C231 C226 Ir2 126.2(3)
N108 C108 N107 115.1(3)
N109 C108 N108 126.4(3)
N109 C108 N107 118.5(3)
C124 C125 Ir1 68.89(18)
C124 C125 C132 128.0(3)
C124 C125 C126 106.7(3)
C132 C125 Ir1 127.7(2)
C126 C125 Ir1 69.36(19)
C126 C125 C132 125.2(3)
N111 C110 N110 118.1(4)
N109 C110 N111 126.3(3)
N109 C110 N110 115.6(4)
C206 C205 H205 120.5
C204 C205 C206 119.0(3)
C204 C205 H205 120.5
C206 C201 H201 119.6
C202 C201 C206 120.8(3)
C202 C201 H201 119.6
C125 C132 H13A 109.5
C125 C132 H13B 109.5
C125 C132 H13C 109.5
H13A C132 H13B 109.5
H13A C132 H13C 109.5
H13B C132 H13C 109.5
C119 C120 H120 119.8
C119 C120 C121 120.4(3)
C121 C120 H120 119.8
C118 C123 H123 119.6
C122 C123 C118 120.8(3)
C122 C123 H123 119.6
C205 C204 H204 119.3
C203 C204 C205 121.4(3)
C203 C204 H204 119.3
C228 C229 H22A 109.5
C228 C229 H22B 109.5
C228 C229 H22C 109.5
H22A C229 H22B 109.5
H22A C229 H22C 109.5
H22B C229 H22C 109.5
C227 C230 H23A 109.5
C227 C230 H23B 109.5
C227 C230 H23C 109.5
H23A C230 H23B 109.5
H23A C230 H23C 109.5
H23B C230 H23C 109.5
C127 C126 Ir1 71.3(2)
C127 C126 C131 126.1(4)
C125 C126 Ir1 72.12(19)
C125 C126 C127 109.7(3)
C125 C126 C131 124.2(4)
C131 C126 Ir1 123.9(3)
C116 C115 H115 120.1
C114 C115 C116 119.8(3)
C114 C115 H115 120.1
C118 C119 H119 119.4
C120 C119 C118 121.3(3)
C120 C119 H119 119.4
C120 C121 C124 121.8(3)
C122 C121 C124 119.8(3)
C122 C121 C120 118.4(3)
C117 C112 H112 119.6
C113 C112 H112 119.6
C113 C112 C117 120.8(3)
C123 C122 C121 121.0(3)
C123 C122 H122 119.5
C121 C122 H122 119.5
C116 C117 C118 120.7(3)
C116 C117 C112 118.2(3)
C112 C117 C118 121.1(3)
C201 C202 H202 120.0
C201 C202 C203 120.1(3)
C203 C202 H202 120.0
C204 C203 C202 119.3(3)
C204 C203 H203 120.4
C202 C203 H203 120.4
N107 C106 C101 120.0(9)
C105 C106 N107 123.1(9)
C105 C106 C101 116.0(8)
C106 C101 H101 117.9
C102 C101 C106 124.2(11)
C102 C101 H101 117.9
C5 C6 N107 113.2(7)
C5 C6 C1 120.0
C1 C6 N107 126.5(7)
C6 C5 H5 120.0
C4 C5 C6 120.0
C4 C5 H5 120.0
C5 C4 H4 120.0
C5 C4 C3 120.0
C3 C4 H4 120.0
C4 C3 H3 120.0
C4 C3 C2 120.0
C2 C3 H3 120.0
C3 C2 H2 120.0
C1 C2 C3 120.0
C1 C2 H2 120.0
C6 C1 H1 120.0
C2 C1 C6 120.0
C2 C1 H1 120.0
C115 C114 H114 119.9
C115 C114 C113 120.2(3)
C113 C114 H114 119.9
C225 C232 H23D 109.5
C225 C232 H23E 109.5
C225 C232 H23F 109.5
H23D C232 H23E 109.5
H23D C232 H23F 109.5
H23E C232 H23F 109.5
C112 C113 H113 120.0
C114 C113 C112 119.9(4)
C114 C113 H113 120.0
C226 C231 H23G 109.5
C226 C231 H23H 109.5
C226 C231 H23I 109.5
H23G C231 H23H 109.5
H23G C231 H23I 109.5
H23H C231 H23I 109.5
C126 C131 H13D 109.5
C126 C131 H13E 109.5
C126 C131 H13F 109.5
H13D C131 H13E 109.5
H13D C131 H13F 109.5
H13E C131 H13F 109.5
C127 C130 H13G 109.5
C127 C130 H13H 109.5
C127 C130 H13I 109.5
H13G C130 H13H 109.5
H13G C130 H13I 109.5
H13H C130 H13I 109.5
C101 C102 H102 120.6
C101 C102 C103 118.9(9)
C103 C102 H102 120.6
C102 C103 H103 120.4
C102 C103 C104 119.3(8)
C104 C103 H103 120.4
C212 C217 C216 120.0
C212 C217 C218 120.3(5)
C216 C217 C218 119.7(5)
C217 C212 H212 120.0
C213 C212 C217 120.0
C213 C212 H212 120.0
C212 C213 H213 120.0
C214 C213 C212 120.0
C214 C213 H213 120.0
C213 C214 H214 120.0
C213 C214 C215 120.0
C215 C214 H214 120.0
C214 C215 H215 120.0
C216 C215 C214 120.0
C216 C215 H215 120.0
C217 C216 H216 120.0
C215 C216 C217 120.0
C215 C216 H216 120.0
C32A C31A H31A 119.4
C32A C31A C30A 121.3(7)
C30A C31A H31A 119.4
C28A C29A H29A 119.2
C28A C29A C30A 121.7(7)
C30A C29A H29A 119.2
C219 C218 C217 119.2(4)
C219 C218 C223 120.0
C223 C218 C217 120.7(4)
C218 C219 H219 120.0
C218 C219 C220 120.0
C220 C219 H219 120.0
C219 C220 H220 120.0
C221 C220 C219 120.0
C221 C220 H220 120.0
C220 C221 C224 115.2(3)
C222 C221 C224 124.2(3)
C222 C221 C220 120.0
C221 C222 H222 120.0
C221 C222 C223 120.0
C223 C222 H222 120.0
C218 C223 H223 120.0
C222 C223 C218 120.0
C222 C223 H223 120.0
C29A C28A H28A 119.5
C29A C28A C27A 121.1(6)
C27A C28A H28A 119.5
C31A C32A H32A 119.4
C27A C32A C31A 121.2(7)
C27A C32A H32A 119.4
C103 C104 H104 119.3
C105 C104 C103 121.4(8)
C105 C104 H104 119.3
C106 C105 H105 119.9
C104 C105 C106 120.1(8)
C104 C105 H105 119.9
C31A C30A C224 119.5(7)
C29A C30A C224 122.9(7)
C29A C30A C31A 117.4(7)
C28A C27A C26A 120.0(7)
C32A C27A C28A 117.3(7)
C32A C27A C26A 122.7(7)
C22A C23A H23J 120.3
C24A C23A H23J 120.3
C24A C23A C22A 119.4(8)
C23A C22A H22D 120.0
C21A C22A C23A 120.0(8)
C21A C22A H22D 120.0
C21A C26A C27A 121.1(8)
C21A C26A C25A 119.7(8)
C25A C26A C27A 119.2(8)
C22A C21A H21C 119.5
C26A C21A C22A 121.0(8)
C26A C21A H21C 119.5
C26A C25A H25A 120.1
C26A C25A C24A 119.7(9)
C24A C25A H25A 120.1
C23A C24A C25A 120.1(9)
C23A C24A H24A 120.0
C25A C24A H24A 120.0
C02 O01 H01 109.5
O01 C02 H02A 109.5
O01 C02 H02B 109.5
O01 C02 H02C 109.5
H02A C02 H02B 109.5
H02A C02 H02C 109.5
H02B C02 H02C 109.5

loop_
_geom_bond_atom_site_label_1
_geom_bond_atom_site_label_2
_geom_bond_distance
Ir2 N211 1.989(3)
Ir2 N208 1.970(3)
Ir2 C227 2.160(3)
Ir2 C224 2.136(3)
Ir2 C225 2.182(3)
Ir2 C228 2.154(3)
Ir2 C226 2.152(3)
Ir1 N108 1.975(3)
Ir1 N111 1.973(3)
Ir1 C124 2.143(3)
Ir1 C128 2.146(3)
Ir1 C127 2.174(3)
Ir1 C125 2.192(3)
Ir1 C126 2.155(4)
N209 C210 1.344(4)
N209 C208 1.330(4)
N211 H211 0.8800
N211 C210 1.327(4)
N108 H108 0.8800
N108 C108 1.348(4)
N208 H208 0.8800
N208 C208 1.330(4)
C227 C228 1.421(5)
C227 C226 1.445(5)
C227 C230 1.509(5)
N210 H21A 0.8800
N210 H21B 0.8800
N210 C210 1.361(4)
N111 H111 0.8800
N111 C110 1.334(5)
C224 C225 1.437(5)
C224 C228 1.466(5)
C224 C221 1.484(5)
C224 C30A 1.504(9)
N207 H207 0.8800
N207 C208 1.370(4)
N207 C206 1.412(4)
C206 C205 1.394(4)
C206 C201 1.389(4)
N109 C108 1.321(5)
N109 C110 1.331(5)
N107 H107 0.8800
N107 H10A 0.8800
N107 C108 1.366(5)
N107 C106 1.396(9)
N107 C6 1.401(7)
C225 C226 1.433(5)
C225 C232 1.494(5)
C124 C128 1.476(4)
C124 C125 1.432(5)
C124 C121 1.480(4)
N110 H11A 0.8800
N110 H11B 0.8800
N110 C110 1.346(5)
C228 C229 1.496(5)
C129 H12A 0.9800
C129 H12B 0.9800
C129 H12C 0.9800
C129 C128 1.496(5)
C116 H116 0.9500
C116 C115 1.389(5)
C116 C117 1.396(4)
C118 C123 1.399(4)
C118 C119 1.398(4)
C118 C117 1.480(4)
C128 C127 1.418(5)
C127 C126 1.436(6)
C127 C130 1.504(5)
C226 C231 1.497(5)
C125 C132 1.492(5)
C125 C126 1.434(5)
C205 H205 0.9500
C205 C204 1.391(5)
C201 H201 0.9500
C201 C202 1.380(5)
C132 H13A 0.9800
C132 H13B 0.9800
C132 H13C 0.9800
C120 H120 0.9500
C120 C119 1.391(4)
C120 C121 1.401(4)
C123 H123 0.9500
C123 C122 1.390(4)
C204 H204 0.9500
C204 C203 1.377(5)
C229 H22A 0.9800
C229 H22B 0.9800
C229 H22C 0.9800
C230 H23A 0.9800
C230 H23B 0.9800
C230 H23C 0.9800
C126 C131 1.500(5)
C115 H115 0.9500
C115 C114 1.380(6)
C119 H119 0.9500
C121 C122 1.395(4)
C112 H112 0.9500
C112 C117 1.396(5)
C112 C113 1.389(5)
C122 H122 0.9500
C202 H202 0.9500
C202 C203 1.387(6)
C203 H203 0.9500
C106 C101 1.407(12)
C106 C105 1.390(12)
C101 H101 0.9500
C101 C102 1.352(15)
C6 C5 1.3900
C6 C1 1.3900
C5 H5 0.9500
C5 C4 1.3900
C4 H4 0.9500
C4 C3 1.3900
C3 H3 0.9500
C3 C2 1.3900
C2 H2 0.9500
C2 C1 1.3900
C1 H1 0.9500
C114 H114 0.9500
C114 C113 1.387(6)
C232 H23D 0.9800
C232 H23E 0.9800
C232 H23F 0.9800
C113 H113 0.9500
C231 H23G 0.9800
C231 H23H 0.9800
C231 H23I 0.9800
C131 H13D 0.9800
C131 H13E 0.9800
C131 H13F 0.9800
C130 H13G 0.9800
C130 H13H 0.9800
C130 H13I 0.9800
C102 H102 0.9500
C102 C103 1.371(13)
C103 H103 0.9500
C103 C104 1.387(12)
C217 C212 1.3900
C217 C216 1.3900
C217 C218 1.517(6)
C212 H212 0.9500
C212 C213 1.3900
C213 H213 0.9500
C213 C214 1.3900
C214 H214 0.9500
C214 C215 1.3900
C215 H215 0.9500
C215 C216 1.3900
C216 H216 0.9500
C31A H31A 0.9500
C31A C32A 1.401(10)
C31A C30A 1.402(11)
C29A H29A 0.9500
C29A C28A 1.389(9)
C29A C30A 1.398(11)
C218 C219 1.3900
C218 C223 1.3900
C219 H219 0.9500
C219 C220 1.3900
C220 H220 0.9500
C220 C221 1.3900
C221 C222 1.3900
C222 H222 0.9500
C222 C223 1.3900
C223 H223 0.9500
C28A H28A 0.9500
C28A C27A 1.411(11)
C32A H32A 0.9500
C32A C27A 1.398(10)
C104 H104 0.9500
C104 C105 1.384(11)
C105 H105 0.9500
C27A C26A 1.486(12)
C23A H23J 0.9500
C23A C22A 1.399(12)
C23A C24A 1.376(12)
C22A H22D 0.9500
C22A C21A 1.383(11)
C26A C21A 1.376(11)
C26A C25A 1.384(12)
C21A H21C 0.9500
C25A H25A 0.9500
C25A C24A 1.414(13)
C24A H24A 0.9500
O01 H01 0.8400
O01 C02 1.403(13)
C02 H02A 0.9800
C02 H02B 0.9800
C02 H02C 0.9800

loop_
_geom_hbond_atom_site_label_D
_geom_hbond_atom_site_label_H
_geom_hbond_atom_site_label_A
_geom_hbond_distance_DH
_geom_hbond_distance_HA
_geom_hbond_distance_DA
_geom_hbond_angle_DHA
_geom_hbond_site_symmetry_A
N108 H108 Cl1 0.88 2.54 3.375(3) 157.8 .
N208 H208 Cl1 0.88 2.46 3.303(3) 161.2 .
N210 H21A Cl2 0.88 2.39 3.218(3) 157.1 .
N207 H207 Cl1 0.88 2.41 3.243(3) 158.4 .
N107 H10A Cl1 0.88 2.43 3.273(3) 161.8 .
N110 H11A O01 0.88 2.00 2.838(9) 157.9 2_766
N110 H11B Cl2 0.88 2.49 3.294(4) 152.7 1_645

loop_
_exptl_oxdiff_crystal_face_indexfrac_h
_exptl_oxdiff_crystal_face_indexfrac_k
_exptl_oxdiff_crystal_face_indexfrac_l
_exptl_oxdiff_crystal_face_x
_exptl_oxdiff_crystal_face_y
_exptl_oxdiff_crystal_face_z
-3.9887 -17.9927 13.0077 0.1357 -0.4159 0.9079
3.9887 17.9927 -13.0077 -0.1357 0.4159 -0.9079
-0.9949 5.9977 25.0114 0.2817 -0.9454 -0.0753
0.9949 -5.9977 -25.0114 -0.2817 0.9454 0.0753
-12.9943 -12.9950 0.0045 0.8129 0.1366 0.5541
12.9950 11.9954 0.9959 -0.8207 -0.1720 -0.5008
